data_7020607
loop_
_publ_author_name
'Andro\<s, Lidija'
'Juri\'c, Marijana'
'Mol\<canov, Kre\<simir'
'Planini\'c, Pavica'

_publ_section_title
;
 Supramolecular architectures of novel chromium(iii) oxalate complexes:
 steric effects of the ligand size and building-blocks approach.
;
_journal_issue 48
_journal_name_full 'Dalton transactions (Cambridge, England : 2003)'
_journal_page_first 14611
_journal_page_last 14624
_journal_paper_doi 10.1039/c2dt32249h
_journal_volume 41
_journal_year 2012
_chemical_absolute_configuration unk
_chemical_formula_moiety 'C22 H16 Cr N4 O4, C14 H8 Cr N2 O8, 3(O)'
_chemical_formula_sum 'C36 H24 Cr2 N6 O15'
_chemical_formula_weight 884.61
_space_group_IT_number 181
_symmetry_cell_setting trigonal
_symmetry_space_group_name_Hall 'P 64 2 (0 0 2)'
_symmetry_space_group_name_H-M 'P 64 2 2'
_audit_creation_date 2011-01-18T14:39:44-00:00
_audit_creation_method 'WinGX routine CIF_UPDATE'
_cell_angle_alpha 90
_cell_angle_beta 90
_cell_angle_gamma 120
_cell_formula_units_Z 6
_cell_length_a 13.2746(2)
_cell_length_b 13.2746(2)
_cell_length_c 37.1754(5)
_cell_measurement_reflns_used 0
_cell_measurement_temperature 293(2)
_cell_measurement_theta_max 0
_cell_measurement_theta_min 0
_cell_volume 5673.21(14)
_computing_molecular_graphics 'Ortep-3 for Windows (Farrugia, 1997)'
_computing_publication_material 'WinGX publication routines (Farrugia, 1999)'
_computing_structure_refinement 'SHELXL-97 (Sheldrick, 1997)'
_computing_structure_solution 'SHELXS-97 (Sheldrick, 1997)'
_diffrn_ambient_temperature 293(2)
_diffrn_detector_area_resol_mean 10.4323
_diffrn_measured_fraction_theta_full 0.993
_diffrn_measured_fraction_theta_max 0.993
_diffrn_measurement_device_type 'Xcalibur, Ruby'
_diffrn_measurement_method '\w scans'
_diffrn_radiation_monochromator graphite
_diffrn_radiation_source 'Enhance (Cu) X-ray Source'
_diffrn_radiation_type 'Cu K\a'
_diffrn_radiation_wavelength 1.5418
_diffrn_reflns_av_R_equivalents 0.0392
_diffrn_reflns_limit_h_max 12
_diffrn_reflns_limit_h_min -16
_diffrn_reflns_limit_k_max 15
_diffrn_reflns_limit_k_min -16
_diffrn_reflns_limit_l_max 46
_diffrn_reflns_limit_l_min -36
_diffrn_reflns_number 18618
_diffrn_reflns_theta_full 76.21
_diffrn_reflns_theta_max 76.21
_diffrn_reflns_theta_min 3.57
_exptl_absorpt_coefficient_mu 5.441
_exptl_absorpt_correction_T_max 1.00000
_exptl_absorpt_correction_T_min 0.57027
_exptl_absorpt_correction_type multi-scan
_exptl_absorpt_process_details
;
CrysAlisPro, Oxford Diffraction Ltd.,
Version 1.171.33.55 (release 05-01-2010 CrysAlis171 .NET)
(compiled Jan 5 2010,16:28:46)
Empirical absorption correction using spherical harmonics,
implemented in SCALE3 ABSPACK scaling algorithm.
;
_exptl_crystal_colour red
_exptl_crystal_density_diffrn 1.553
_exptl_crystal_density_method 'not measured'
_exptl_crystal_description prism
_exptl_crystal_F_000 2988
_exptl_crystal_size_max 0.20
_exptl_crystal_size_mid 0.12
_exptl_crystal_size_min 0.09
_refine_diff_density_max 0.744
_refine_diff_density_min -0.275
_refine_ls_abs_structure_details 'Flack H D (1983), Acta Cryst. A39, 876-881'
_refine_ls_abs_structure_Flack -0.013(7)
_refine_ls_extinction_coef none
_refine_ls_extinction_expression Fc^*^=kFc[1+0.001xFc^2^\l^3^/sin(2\q)]^-1/4^
_refine_ls_extinction_method SHELXL
_refine_ls_goodness_of_fit_ref 1.063
_refine_ls_hydrogen_treatment constr
_refine_ls_matrix_type full
_refine_ls_number_parameters 274
_refine_ls_number_reflns 3942
_refine_ls_number_restraints 18
_refine_ls_restrained_S_all 1.108
_refine_ls_R_factor_gt 0.048
_refine_ls_shift/su_max 0
_refine_ls_structure_factor_coef Fsqd
_refine_ls_weighting_details 'calc w=1/[\s^2^(Fo^2^)+(0.0962P)^2^+1.0931P] where P=(Fo^2^+2Fc^2^)/3'
_refine_ls_weighting_scheme calc
_refine_ls_wR_factor_ref 0.146
_reflns_number_gt 3528
_reflns_number_total 3942
_reflns_threshold_expression >2sigma(I)
_cod_data_source_file c2dt32249h.txt
_cod_data_source_block lidija-461-1
_cod_database_code 7020607

loop_
_symmetry_equiv_pos_as_xyz
'x, y, z'
'-x, -y, z'
'-y, -x, -z+1/3'
'y, x, -z+1/3'
'x-y, -y, -z'
'-x+y, y, -z'
'x, x-y, -z+2/3'
'-x, -x+y, -z+2/3'
'-y, x-y, z+1/3'
'y, -x+y, z+1/3'
'x-y, x, z+2/3'
'-x+y, -x, z+2/3'

loop_
_atom_site_label
_atom_site_type_symbol
_atom_site_fract_x
_atom_site_fract_y
_atom_site_fract_z
_atom_site_U_iso_or_equiv
_atom_site_adp_type
_atom_site_occupancy
_atom_site_calc_flag
_atom_site_refinement_flags
Cr1 Cr 0.66084(3) 0.32168(6) 0 0.0452(2) Uani 1 d S
Cr2 Cr 0.31715(3) 0.68285(3) 0.1667 0.0423(2) Uani 1 d S
O1 O 0.7820(2) 0.4468(2) 0.02788(5) 0.0556(6) Uani 1 d .
O2 O 0.8824(3) 0.6410(3) 0.03018(9) 0.0902(11) Uani 1 d .
O3 O 0.3102(2) 0.5586(2) 0.13667(5) 0.0527(5) Uani 1 d .
O4 O 0.19611(19) 0.5516(2) 0.19429(5) 0.0510(5) Uani 1 d .
O5 O 0.2373(3) 0.3681(3) 0.13650(8) 0.0772(8) Uani 1 d .
O6 O 0.1100(2) 0.3592(2) 0.19756(7) 0.0686(7) Uani 1 d .
O7 O 0.9355(7) 0.8711(14) 0 0.330(8) Uani 1 d SU
O8 O 0 1 0.0899(3) 0.268(8) Uani 1 d SU
O9 O 0.1562(6) 1.1348(6) 0.1488(3) 0.125(3) Uani 0.5 d PU
N1 N 0.5283(2) 0.3079(2) 0.03215(6) 0.0502(6) Uani 1 d .
N2 N 0.5171(2) 0.2000(2) -0.02806(6) 0.0453(5) Uani 1 d .
N3 N 0.1950(2) 0.6996(2) 0.13698(6) 0.0448(5) Uani 1 d .
C1 C 0.5426(4) 0.3631(3) 0.06378(8) 0.0632(9) Uani 1 d .
C2 C 0.4506(5) 0.3541(4) 0.08317(9) 0.0735(12) Uani 1 d .
C3 C 0.3398(5) 0.2888(4) 0.06883(11) 0.0804(12) Uani 1 d .
C4 C 0.3246(4) 0.2322(4) 0.03653(11) 0.0721(10) Uani 1 d .
C5 C 0.4203(3) 0.2413(3) 0.01890(8) 0.0513(7) Uani 1 d .
C6 C 0.4138(3) 0.1807(3) -0.01503(8) 0.0487(6) Uani 1 d .
C7 C 0.3106(3) 0.1075(3) -0.03269(9) 0.0604(8) Uani 1 d .
C8 C 0.3132(3) 0.0523(3) -0.06397(9) 0.0603(8) Uani 1 d .
C9 C 0.4181(3) 0.0738(3) -0.07747(9) 0.0572(8) Uani 1 d .
C10 C 0.5180(3) 0.1476(3) -0.05896(7) 0.0530(7) Uani 1 d .
C11 C 0.8094(3) 0.5504(3) 0.01665(9) 0.0590(8) Uani 1 d .
C12 C 0.1447(3) 0.6402(3) 0.10682(8) 0.0542(7) Uani 1 d .
C13 C 0.0596(3) 0.6526(3) 0.08892(10) 0.0631(9) Uani 1 d .
C14 C 0.0261(3) 0.7276(4) 0.10278(9) 0.0633(9) Uani 1 d .
C16 C 0.1634(3) 0.7741(3) 0.15021(8) 0.0474(6) Uani 1 d .
C15 C 0.0773(3) 0.7885(4) 0.13384(9) 0.0610(8) Uani 1 d .
C17 C 0.2457(3) 0.4553(3) 0.14941(9) 0.0514(7) Uani 1 d .
C18 C 0.1765(3) 0.4516(3) 0.18344(8) 0.0476(6) Uani 1 d .
H1 H 0.6175 0.4088 0.0728 0.076 Uiso 1 calc R
H2 H 0.4622 0.3907 0.1053 0.088 Uiso 1 calc R
H3 H 0.276 0.2834 0.081 0.096 Uiso 1 calc R
H4 H 0.2506 0.1883 0.0267 0.087 Uiso 1 calc R
H7 H 0.2402 0.0956 -0.0236 0.072 Uiso 1 calc R
H8 H 0.2444 0.0011 -0.0757 0.072 Uiso 1 calc R
H9 H 0.4217 0.0391 -0.0988 0.069 Uiso 1 calc R
H10 H 0.5891 0.1619 -0.0682 0.064 Uiso 1 calc R
H12 H 0.1674 0.5893 0.0976 0.065 Uiso 1 calc R
H13 H 0.0259 0.6111 0.068 0.076 Uiso 1 calc R
H14 H -0.0308 0.737 0.0912 0.076 Uiso 1 calc R
H15 H 0.0546 0.8385 0.1437 0.073 Uiso 1 calc R

loop_
_atom_site_aniso_label
_atom_site_aniso_U_11
_atom_site_aniso_U_22
_atom_site_aniso_U_33
_atom_site_aniso_U_23
_atom_site_aniso_U_13
_atom_site_aniso_U_12
Cr1 0.0518(3) 0.0473(3) 0.0351(3) 0 -0.0063(2) 0.02366(17)
Cr2 0.0457(3) 0.0457(3) 0.0353(3) 0.0003(2) 0.0003(2) 0.0225(3)
O1 0.0651(13) 0.0515(12) 0.0463(10) -0.0019(9) -0.0202(10) 0.0263(11)
O2 0.101(2) 0.0592(16) 0.092(2) -0.0099(15) -0.0523(19) 0.0262(16)
O3 0.0602(13) 0.0555(12) 0.0439(9) 0.0009(9) 0.0120(9) 0.0300(10)
O4 0.0541(12) 0.0532(12) 0.0442(9) 0.0004(9) 0.0112(9) 0.0256(10)
O5 0.099(2) 0.0621(15) 0.0788(16) -0.0079(14) 0.0210(16) 0.0460(15)
O6 0.0670(15) 0.0547(14) 0.0719(15) 0.0113(12) 0.0215(13) 0.0213(12)
O7 0.273(9) 0.351(10) 0.392(12) 0 0.025(8) 0.176(5)
O8 0.311(12) 0.238(10) 0.321(13) 0 0 0.187(9)
O9 0.062(3) 0.081(4) 0.223(8) 0.046(5) -0.015(5) 0.029(3)
N1 0.0667(16) 0.0547(14) 0.0378(10) -0.0021(10) -0.0036(11) 0.0367(14)
N2 0.0505(13) 0.0449(12) 0.0398(10) -0.0033(10) -0.0046(10) 0.0234(10)
N3 0.0431(12) 0.0488(13) 0.0394(10) -0.0005(10) -0.0024(9) 0.0208(11)
C1 0.090(3) 0.067(2) 0.0440(14) -0.0075(15) -0.0052(16) 0.048(2)
C2 0.118(4) 0.073(2) 0.0461(15) -0.0013(16) 0.0105(19) 0.060(3)
C3 0.101(4) 0.083(3) 0.071(2) 0.003(2) 0.027(2) 0.057(3)
C4 0.071(2) 0.075(2) 0.072(2) -0.0010(19) 0.013(2) 0.038(2)
C5 0.0617(18) 0.0516(16) 0.0448(14) 0.0028(13) 0.0010(13) 0.0316(15)
C6 0.0546(16) 0.0464(15) 0.0451(13) 0.0041(12) 0.0010(12) 0.0252(13)
C7 0.0532(18) 0.0581(18) 0.0596(17) 0.0037(15) -0.0009(15) 0.0202(15)
C8 0.060(2) 0.0490(17) 0.0572(17) -0.0034(14) -0.0152(16) 0.0166(15)
C9 0.069(2) 0.0489(16) 0.0503(15) -0.0070(14) -0.0092(15) 0.0270(15)
C10 0.0626(19) 0.0545(17) 0.0443(13) -0.0077(13) -0.0037(13) 0.0311(15)
C11 0.064(2) 0.0568(18) 0.0533(16) -0.0009(15) -0.0177(16) 0.0278(16)
C12 0.0519(17) 0.0521(17) 0.0500(14) -0.0030(13) -0.0081(13) 0.0196(14)
C13 0.0551(19) 0.060(2) 0.0557(17) 0.0028(15) -0.0131(15) 0.0150(16)
C14 0.054(2) 0.075(2) 0.0580(17) 0.0080(17) -0.0073(14) 0.0298(18)
C15 0.0561(18) 0.074(2) 0.0589(17) 0.0062(17) -0.0001(15) 0.0375(17)
C16 0.0451(14) 0.0482(15) 0.0451(13) 0.0063(13) 0.0020(12) 0.0206(12)
C17 0.0553(18) 0.0556(16) 0.0480(14) 0.0007(13) 0.0071(13) 0.0312(14)
C18 0.0447(14) 0.0494(15) 0.0458(13) 0.0005(12) 0.0042(12) 0.0212(12)

loop_
_atom_type_symbol
_atom_type_description
_atom_type_scat_dispersion_real
_atom_type_scat_dispersion_imag
_atom_type_scat_source
C C 0.0181 0.0091 'International Tables Vol C Tables 4.2.6.8 and 6.1.1.4'
H H 0 0 'International Tables Vol C Tables 4.2.6.8 and 6.1.1.4'
Cr Cr -0.1635 2.4439 'International Tables Vol C Tables 4.2.6.8 and 6.1.1.4'
N N 0.0311 0.018 'International Tables Vol C Tables 4.2.6.8 and 6.1.1.4'
O O 0.0492 0.0322 'International Tables Vol C Tables 4.2.6.8 and 6.1.1.4'

loop_
_geom_angle_atom_site_label_1
_geom_angle_atom_site_label_2
_geom_angle_atom_site_label_3
_geom_angle
_geom_angle_site_symmetry_1
_geom_angle_site_symmetry_3
O1 Cr1 O1 84.07(13) . 6_655
O1 Cr1 N1 92.42(11) . 6_655
O1 Cr1 N1 94.14(11) 6_655 6_655
O1 Cr1 N1 94.14(11) . .
O1 Cr1 N1 92.42(11) 6_655 .
O1 Cr1 N2 91.04(10) . 6_655
O1 Cr1 N2 171.41(11) 6_655 6_655
O1 Cr1 N2 171.41(11) . .
O1 Cr1 N2 91.04(10) 6_655 .
O1 C11 C11 113.92(16) . 6_655
O2 C11 O1 125.2(3) . .
O2 C11 C11 120.9(2) . 6_655
O3 Cr2 O3 92.76(14) 3_665 .
O3 Cr2 O4 92.30(9) 3_665 .
O3 Cr2 O4 82.99(9) . .
O3 Cr2 O4 82.99(9) 3_665 3_665
O3 Cr2 O4 92.30(9) . 3_665
O3 Cr2 N3 94.46(10) 3_665 3_665
O3 Cr2 N3 171.96(11) . 3_665
O3 Cr2 N3 171.96(11) 3_665 .
O3 Cr2 N3 94.46(10) . .
O3 C17 C18 113.7(3) . .
O4 Cr2 O4 173.19(14) . 3_665
O4 Cr2 N3 93.17(9) . 3_665
O4 Cr2 N3 92.10(10) 3_665 3_665
O4 Cr2 N3 92.10(10) . .
O4 Cr2 N3 93.17(9) 3_665 .
O4 C18 C17 114.4(3) . .
O5 C17 O3 124.6(3) . .
O5 C17 C18 121.7(3) . .
O6 C18 O4 125.3(3) . .
O6 C18 C17 120.3(3) . .
N1 Cr1 N1 171.16(16) 6_655 .
N1 Cr1 N2 78.98(10) 6_655 6_655
N1 Cr1 N2 94.98(10) . 6_655
N1 Cr1 N2 94.98(10) 6_655 .
N1 Cr1 N2 78.98(10) . .
N1 C1 C2 122.3(4) . .
N1 C1 H1 118.9 . .
N1 C5 C4 121.0(3) . .
N1 C5 C6 115.1(3) . .
N2 Cr1 N2 94.65(14) 6_655 .
N2 C6 C7 121.1(3) . .
N2 C6 C5 115.2(3) . .
N2 C10 C9 122.7(3) . .
N2 C10 H10 118.6 . .
N3 Cr2 N3 78.58(14) 3_665 .
N3 C16 C15 121.4(3) . .
N3 C16 C16 114.92(16) . 3_665
N3 C12 C13 121.7(3) . .
N3 C12 H12 119.2 . .
C1 N1 Cr1 125.2(3) . .
C1 C2 C3 118.2(3) . .
C1 C2 H2 120.9 . .
C2 C1 H1 118.9 . .
C2 C3 H3 120.1 . .
C3 C4 C5 119.3(4) . .
C3 C2 H2 120.9 . .
C3 C4 H4 120.4 . .
C4 C3 C2 119.7(4) . .
C4 C3 H3 120.1 . .
C4 C5 C6 123.9(3) . .
C5 C4 H4 120.4 . .
C5 N1 C1 119.4(3) . .
C5 N1 Cr1 115.4(2) . .
C6 N2 Cr1 114.87(19) . .
C6 C7 H7 120.2 . .
C7 C6 C5 123.8(3) . .
C7 C8 H8 120.4 . .
C8 C7 C6 119.5(4) . .
C8 C7 H7 120.2 . .
C8 C9 C10 118.9(3) . .
C8 C9 H9 120.6 . .
C9 C8 C7 119.3(3) . .
C9 C8 H8 120.4 . .
C9 C10 H10 118.6 . .
C10 N2 Cr1 126.3(2) . .
C10 N2 C6 118.6(3) . .
C10 C9 H9 120.6 . .
C11 O1 Cr1 114.04(19) . .
C12 N3 Cr2 124.8(2) . .
C12 N3 C16 119.5(3) . .
C12 C13 H13 120.6 . .
C13 C12 H12 119.2 . .
C13 C14 C15 119.7(3) . .
C13 C14 H14 120.2 . .
C14 C13 C12 118.8(3) . .
C14 C13 H13 120.6 . .
C14 C15 C16 118.9(4) . .
C14 C15 H15 120.5 . .
C15 C16 C16 123.7(2) . 3_665
C15 C14 H14 120.2 . .
C16 N3 Cr2 115.74(19) . .
C16 C15 H15 120.5 . .
C17 O3 Cr2 114.42(18) . .
C18 O4 Cr2 113.90(18) . .

loop_
_geom_bond_atom_site_label_1
_geom_bond_atom_site_label_2
_geom_bond_distance
_geom_bond_site_symmetry_2
Cr1 O1 1.936(2) .
Cr1 O1 1.936(2) 6_655
Cr1 N1 2.058(3) 6_655
Cr1 N1 2.058(3) .
Cr1 N2 2.063(2) 6_655
Cr1 N2 2.063(2) .
Cr2 O3 1.954(2) 3_665
Cr2 O3 1.954(2) .
Cr2 O4 1.968(2) .
Cr2 O4 1.968(2) 3_665
Cr2 N3 2.063(3) 3_665
Cr2 N3 2.063(3) .
O1 C11 1.304(4) .
O2 C11 1.214(4) .
O3 C17 1.290(4) .
O4 C18 1.283(4) .
O5 C17 1.206(4) .
O6 C18 1.216(4) .
O9 O9 1.414(19) 4_465
N1 C5 1.346(4) .
N2 C6 1.353(4) .
N2 C10 1.346(4) .
N3 C12 1.341(4) .
N3 C16 1.345(4) .
C1 N1 1.348(4) .
C1 C2 1.371(6) .
C1 H1 0.93 .
C2 C3 1.388(7) .
C2 H2 0.93 .
C3 H3 0.93 .
C4 C3 1.377(6) .
C4 C5 1.380(5) .
C4 H4 0.93 .
C6 C5 1.475(5) .
C6 C7 1.385(5) .
C7 C8 1.384(5) .
C7 H7 0.93 .
C8 C9 1.369(6) .
C8 H8 0.93 .
C9 H9 0.93 .
C10 C9 1.376(5) .
C10 H10 0.93 .
C11 C11 1.534(6) 6_655
C12 H12 0.93 .
C12 C13 1.391(5) .
C13 C14 1.376(6) .
C13 H13 0.93 .
C14 H14 0.93 .
C15 C14 1.378(5) .
C15 H15 0.93 .
C16 C15 1.390(4) .
C16 C16 1.478(6) 3_665
C18 C17 1.550(4) .

loop_
_geom_torsion_atom_site_label_1
_geom_torsion_atom_site_label_2
_geom_torsion_atom_site_label_3
_geom_torsion_atom_site_label_4
_geom_torsion
_geom_torsion_site_symmetry_1
_geom_torsion_site_symmetry_4
Cr1 O1 C11 O2 179.6(4) . .
Cr1 O1 C11 C11 -1.1(5) . 6_655
Cr1 N1 C5 C4 -175.0(3) . .
Cr1 N2 C6 C5 -5.5(3) . .
Cr1 N1 C5 C6 5.1(4) . .
Cr1 N2 C6 C7 175.4(3) . .
Cr1 N2 C10 C9 -174.9(2) . .
Cr2 O3 C17 O5 -173.9(3) . .
Cr2 O3 C17 C18 6.8(4) . .
Cr2 O4 C18 O6 176.1(3) . .
Cr2 O4 C18 C17 -4.1(3) . .
Cr2 N3 C12 C13 177.5(2) . .
Cr2 N3 C16 C15 -176.5(3) . .
Cr2 N3 C16 C16 2.9(4) . 3_665
O1 Cr1 O1 C11 0.4(2) 6_655 .
O1 Cr1 N1 C5 168.6(2) . .
O1 Cr1 N1 C5 84.4(2) 6_655 .
O1 Cr1 N1 C1 -8.6(3) . .
O1 Cr1 N1 C1 -92.9(3) 6_655 .
O1 Cr1 N2 C10 143.2(5) . .
O1 Cr1 N2 C10 88.0(3) 6_655 .
O1 Cr1 N2 C6 -30.9(7) . .
O1 Cr1 N2 C6 -86.0(2) 6_655 .
O3 Cr2 O3 C17 84.7(2) 3_665 .
O3 Cr2 O4 C18 -86.4(2) 3_665 .
O3 Cr2 O4 C18 6.1(2) . .
O3 Cr2 N3 C16 -31.4(7) 3_665 .
O3 Cr2 N3 C16 174.8(2) . .
O3 Cr2 N3 C12 150.4(6) 3_665 .
O3 Cr2 N3 C12 -3.3(3) . .
O4 Cr2 O3 C17 -7.2(2) . .
O4 Cr2 O4 C18 -40.3(2) 3_665 .
O4 Cr2 O3 C17 167.8(2) 3_665 .
O4 Cr2 N3 C12 -86.4(3) . .
O4 Cr2 N3 C12 89.3(3) 3_665 .
O4 Cr2 N3 C16 91.7(2) . .
O4 Cr2 N3 C16 -92.6(2) 3_665 .
O4 C18 C17 O3 -1.8(4) . .
O4 C18 C17 O5 178.9(3) . .
O6 C18 C17 O5 -1.3(6) . .
O6 C18 C17 O3 178.0(3) . .
N1 Cr1 O1 C11 94.4(3) 6_655 .
N1 Cr1 O1 C11 -91.6(3) . .
N1 Cr1 N1 C1 129.2(3) 6_655 .
N1 Cr1 N1 C5 -53.5(2) 6_655 .
N1 Cr1 N2 C6 179.8(2) 6_655 .
N1 Cr1 N2 C6 6.3(2) . .
N1 Cr1 N2 C10 -6.2(3) 6_655 .
N1 Cr1 N2 C10 -179.7(3) . .
N1 C1 C2 C3 -2.2(6) . .
N2 Cr1 O1 C11 173.4(3) 6_655 .
N2 Cr1 O1 C11 -55.1(7) . .
N2 Cr1 N1 C5 -99.9(2) 6_655 .
N2 Cr1 N1 C5 -6.2(2) . .
N2 Cr1 N1 C1 82.8(3) 6_655 .
N2 Cr1 N1 C1 176.5(3) . .
N2 Cr1 N2 C6 100.5(2) 6_655 .
N2 Cr1 N2 C10 -85.5(3) 6_655 .
N2 C6 C5 N1 0.3(4) . .
N2 C6 C5 C4 -179.6(3) . .
N2 C6 C7 C8 0.6(5) . .
N2 C10 C9 C8 -0.1(5) . .
N3 Cr2 O3 C17 -69.0(7) 3_665 .
N3 Cr2 O3 C17 -98.8(2) . .
N3 Cr2 O4 C18 179.0(2) 3_665 .
N3 Cr2 O4 C18 100.4(2) . .
N3 Cr2 N3 C12 -179.2(3) 3_665 .
N3 Cr2 N3 C16 -1.10(16) 3_665 .
N3 C16 C15 C14 -2.0(5) . .
N3 C12 C13 C14 -0.3(5) . .
C1 N1 C5 C4 2.4(5) . .
C1 N1 C5 C6 -177.4(3) . .
C1 C2 C3 C4 2.2(6) . .
C2 C1 N1 Cr1 177.1(3) . .
C2 C1 N1 C5 -0.1(5) . .
C3 C4 C5 N1 -2.4(6) . .
C3 C4 C5 C6 177.5(4) . .
C5 C4 C3 C2 0.0(7) . .
C6 N2 C10 C9 -1.1(5) . .
C5 C6 C7 C8 -178.4(3) . .
C6 C7 C8 C9 -1.9(5) . .
C7 C6 C5 N1 179.4(3) . .
C7 C6 C5 C4 -0.5(6) . .
C7 C8 C9 C10 1.6(5) . .
C10 N2 C6 C7 0.8(5) . .
C10 N2 C6 C5 180.0(3) . .
C12 N3 C16 C15 1.8(5) . .
C12 N3 C16 C16 -178.8(3) . 3_665
C12 C13 C14 C15 0.1(6) . .
C16 N3 C12 C13 -0.6(5) . .
C16 C16 C15 C14 178.7(4) 3_665 .
C16 C15 C14 C13 1.0(6) . .
